data_2015392
loop_
_publ_author_name
'Cruz, Silvia'
'Quiroga, Jairo'
'de la Torre, Jos\'e M.'
'Cobo, Justo'
'Low, John N.'
'Glidewell, Christopher'

_publ_section_title
;Four
 2-aryl-8,8-dimethyl-6,7,8,9-tetrahydropyrazolo[2,3-<i>a</i>]quinazolin-6-ones:
 isolated molecules, hydrogen-bonded dimers, and \p-stacked chains of
 hydrogen-bonded dimers
;
_journal_coeditor_code SK3026
_journal_issue 6
_journal_name_full 'Acta Crystallographica Section C'
_journal_page_first o364
_journal_page_last o368
_journal_paper_doi 10.1107/S0108270106017598
_journal_volume 62
_journal_year 2006
_chemical_formula_iupac 'C24 H20 Cl N3 O'
_chemical_formula_moiety 'C24 H20 Cl N3 O'
_chemical_formula_sum 'C24 H20 Cl N3 O'
_chemical_formula_weight 401.88
_chemical_name_systematic
;
2-(4-Chlorophenyl)-8,8-dimethyl-5-phenyl-6,7,8,9-
tetrahydropyrazolo[2,3-a]quinazolin-6-one
;
_space_group_IT_number 2
_symmetry_cell_setting triclinic
_symmetry_space_group_name_Hall '-P 1'
_symmetry_space_group_name_H-M 'P -1'
_atom_sites_solution_hydrogens geom
_atom_sites_solution_primary direct
_atom_sites_solution_secondary difmap
_cell_angle_alpha 89.080(2)
_cell_angle_beta 85.123(2)
_cell_angle_gamma 72.490(2)
_cell_formula_units_Z 2
_cell_length_a 7.6778(2)
_cell_length_b 8.1298(3)
_cell_length_c 16.6417(5)
_cell_measurement_reflns_used 4513
_cell_measurement_temperature 298(2)
_cell_measurement_theta_max 27.50
_cell_measurement_theta_min 2.91
_cell_volume 986.99(5)
_computing_cell_refinement 'DENZO (Otwinowski & Minor, 1997) and COLLECT'
_computing_data_collection 'COLLECT (Nonius, 1999)'
_computing_data_reduction 'DENZO and COLLECT'
_computing_molecular_graphics 'PLATON (Spek, 2003)'
_computing_publication_material 'SHELXL97 and PRPKAPPA (Ferguson, 1999)'
_computing_structure_refinement 'OSCAIL (McArdle, 2003) and SHELXL97 (Sheldrick, 1997)'
_computing_structure_solution 'SIR2004 (Burla <i>et al.</i>,  2005) and WinGX (Farrugia, 1999)'
_diffrn_ambient_temperature 298(2)
_diffrn_detector_area_resol_mean 9.091
_diffrn_measured_fraction_theta_full 0.997
_diffrn_measured_fraction_theta_max 0.997
_diffrn_measurement_device_type 'Nonius KappaCCD area-detector'
_diffrn_measurement_method '\f and \w'
_diffrn_radiation_monochromator graphite
_diffrn_radiation_source 'Bruker Nonius FR591 rotating anode'
_diffrn_radiation_type 'Mo K\a'
_diffrn_radiation_wavelength 0.71073
_diffrn_reflns_av_R_equivalents 0.0380
_diffrn_reflns_av_sigmaI/netI 0.0429
_diffrn_reflns_limit_h_max 9
_diffrn_reflns_limit_h_min -9
_diffrn_reflns_limit_k_max 10
_diffrn_reflns_limit_k_min -10
_diffrn_reflns_limit_l_max 21
_diffrn_reflns_limit_l_min -21
_diffrn_reflns_number 17614
_diffrn_reflns_theta_full 27.50
_diffrn_reflns_theta_max 27.50
_diffrn_reflns_theta_min 2.91
_diffrn_standards_decay_% 0
_exptl_absorpt_coefficient_mu 0.214
_exptl_absorpt_correction_T_max 0.979
_exptl_absorpt_correction_T_min 0.927
_exptl_absorpt_correction_type multi-scan
_exptl_absorpt_process_details '(SADABS; Sheldrick, 2003)'
_exptl_crystal_colour colourless
_exptl_crystal_density_diffrn 1.352
_exptl_crystal_density_method 'not measured'
_exptl_crystal_description plate
_exptl_crystal_F_000 420
_exptl_crystal_size_max 0.45
_exptl_crystal_size_mid 0.40
_exptl_crystal_size_min 0.10
_refine_diff_density_max 0.176
_refine_diff_density_min -0.264
_refine_ls_extinction_method none
_refine_ls_goodness_of_fit_ref 1.028
_refine_ls_hydrogen_treatment constr
_refine_ls_matrix_type full
_refine_ls_number_parameters 262
_refine_ls_number_reflns 4513
_refine_ls_number_restraints 0
_refine_ls_restrained_S_all 1.028
_refine_ls_R_factor_all 0.0928
_refine_ls_R_factor_gt 0.0486
_refine_ls_shift/su_max 0.001
_refine_ls_shift/su_mean 0.000
_refine_ls_structure_factor_coef Fsqd
_refine_ls_weighting_details 'w = 1/[\s^2^(Fo^2^)+(0.0639P)^2^+0.1379P] where P=(Fo^2^+2Fc^2^)/3'
_refine_ls_weighting_scheme calc
_refine_ls_wR_factor_gt 0.1132
_refine_ls_wR_factor_ref 0.1339
_reflns_number_gt 2799
_reflns_number_total 4513
_reflns_threshold_expression I>2\s(I)
_cod_data_source_file sk3026.cif
_cod_data_source_block III
_cod_original_cell_volume 987.06(5)
_cod_database_code 2015392

loop_
_symmetry_equiv_pos_as_xyz
'x, y, z'
'-x, -y, -z'

loop_
_atom_site_type_symbol
_atom_site_label
_atom_site_fract_x
_atom_site_fract_y
_atom_site_fract_z
_atom_site_U_iso_or_equiv
_atom_site_adp_type
_atom_site_calc_flag
_atom_site_refinement_flags
_atom_site_occupancy
N N1 1.09454(18) 0.44821(19) 0.86967(8) 0.0465(4) Uani d . 1
C C2 1.0899(2) 0.3243(2) 0.92297(10) 0.0455(4) Uani d . 1
C C21 1.2278(2) 0.2748(2) 0.98237(10) 0.0454(4) Uani d . 1
C C22 1.2093(3) 0.1680(3) 1.04593(11) 0.0562(5) Uani d . 1
C C23 1.3428(3) 0.1136(3) 1.09983(11) 0.0606(5) Uani d . 1
C C24 1.4930(3) 0.1716(3) 1.09157(11) 0.0547(5) Uani d . 1
Cl Cl24 1.65861(8) 0.10979(9) 1.15977(3) 0.0842(2) Uani d . 1
C C25 1.5151(3) 0.2780(3) 1.02911(12) 0.0642(6) Uani d . 1
C C26 1.3836(3) 0.3275(3) 0.97435(12) 0.0599(5) Uani d . 1
C C3 0.9524(2) 0.2492(3) 0.91120(11) 0.0527(5) Uani d . 1
C C3a 0.8685(2) 0.3300(2) 0.84570(10) 0.0469(4) Uani d . 1
N N4 0.7391(2) 0.3016(2) 0.80175(9) 0.0507(4) Uani d . 1
C C5 0.6888(2) 0.4025(2) 0.73986(10) 0.0452(4) Uani d . 1
C C51 0.5699(2) 0.3462(2) 0.68737(10) 0.0465(4) Uani d . 1
C C52 0.6068(3) 0.3371(3) 0.60422(11) 0.0571(5) Uani d . 1
C C53 0.5079(3) 0.2670(3) 0.55670(12) 0.0663(6) Uani d . 1
C C54 0.3702(3) 0.2072(3) 0.59155(14) 0.0679(6) Uani d . 1
C C55 0.3304(3) 0.2168(3) 0.67400(14) 0.0633(5) Uani d . 1
C C56 0.4317(2) 0.2839(2) 0.72158(12) 0.0528(5) Uani d . 1
C C5a 0.7590(2) 0.5459(2) 0.72105(10) 0.0434(4) Uani d . 1
C C6 0.6680(2) 0.6921(2) 0.66908(10) 0.0469(4) Uani d . 1
O O6 0.52063(17) 0.70479(18) 0.64352(8) 0.0627(4) Uani d . 1
C C7 0.7561(2) 0.8327(2) 0.65564(11) 0.0526(5) Uani d . 1
C C8 0.9643(2) 0.7765(2) 0.65949(11) 0.0487(4) Uani d . 1
C C81 1.0343(3) 0.9341(3) 0.65439(14) 0.0691(6) Uani d . 1
C C82 1.0586(3) 0.6529(3) 0.59010(12) 0.0657(6) Uani d . 1
C C9 1.0059(2) 0.6890(2) 0.74082(11) 0.0494(4) Uani d . 1
C C9a 0.9038(2) 0.5623(2) 0.76069(10) 0.0432(4) Uani d . 1
N N9b 0.95727(18) 0.45152(18) 0.82242(8) 0.0433(3) Uani d . 1
H H22 1.1051 0.1319 1.0527 0.067 Uiso calc R 1
H H23 1.3303 0.0386 1.1411 0.073 Uiso calc R 1
H H25 1.6179 0.3165 1.0237 0.077 Uiso calc R 1
H H26 1.4002 0.3974 0.9314 0.072 Uiso calc R 1
H H3 0.9239 0.1624 0.9415 0.063 Uiso calc R 1
H H52 0.6990 0.3785 0.5803 0.069 Uiso calc R 1
H H53 0.5345 0.2602 0.5011 0.080 Uiso calc R 1
H H54 0.3036 0.1601 0.5594 0.081 Uiso calc R 1
H H55 0.2356 0.1783 0.6975 0.076 Uiso calc R 1
H H56 0.4069 0.2872 0.7773 0.063 Uiso calc R 1
H H7A 0.7012 0.9225 0.6958 0.063 Uiso calc R 1
H H7B 0.7283 0.8826 0.6032 0.063 Uiso calc R 1
H H81A 1.0084 0.9900 0.6037 0.104 Uiso calc R 1
H H81B 1.1642 0.8980 0.6587 0.104 Uiso calc R 1
H H81C 0.9742 1.0130 0.6976 0.104 Uiso calc R 1
H H82A 1.0298 0.7094 0.5397 0.099 Uiso calc R 1
H H82B 1.0166 0.5529 0.5935 0.099 Uiso calc R 1
H H82C 1.1889 0.6184 0.5934 0.099 Uiso calc R 1
H H9A 1.1364 0.6303 0.7399 0.059 Uiso calc R 1
H H9B 0.9747 0.7767 0.7829 0.059 Uiso calc R 1

loop_
_atom_site_aniso_label
_atom_site_aniso_U_11
_atom_site_aniso_U_22
_atom_site_aniso_U_33
_atom_site_aniso_U_12
_atom_site_aniso_U_13
_atom_site_aniso_U_23
N1 0.0444(8) 0.0523(9) 0.0424(8) -0.0125(7) -0.0109(6) 0.0051(7)
C2 0.0463(10) 0.0471(11) 0.0393(9) -0.0087(8) -0.0024(7) 0.0030(8)
C21 0.0471(10) 0.0457(10) 0.0395(9) -0.0077(8) -0.0050(7) 0.0007(8)
C22 0.0587(12) 0.0643(13) 0.0477(11) -0.0206(10) -0.0099(9) 0.0106(10)
C23 0.0703(13) 0.0643(14) 0.0439(11) -0.0144(11) -0.0106(9) 0.0130(9)
C24 0.0526(11) 0.0586(12) 0.0452(10) -0.0030(9) -0.0107(8) -0.0047(9)
Cl24 0.0757(4) 0.1010(5) 0.0681(4) -0.0075(3) -0.0336(3) 0.0050(3)
C25 0.0544(12) 0.0784(15) 0.0634(13) -0.0234(11) -0.0133(9) 0.0082(11)
C26 0.0590(12) 0.0701(14) 0.0534(11) -0.0224(10) -0.0125(9) 0.0153(10)
C3 0.0541(10) 0.0579(12) 0.0487(10) -0.0207(9) -0.0079(8) 0.0136(9)
C3a 0.0460(10) 0.0508(11) 0.0444(10) -0.0157(8) -0.0027(8) 0.0056(8)
N4 0.0502(9) 0.0583(10) 0.0474(9) -0.0212(8) -0.0094(7) 0.0089(7)
C5 0.0406(9) 0.0512(11) 0.0424(9) -0.0121(8) -0.0022(7) 0.0014(8)
C51 0.0458(9) 0.0454(10) 0.0473(10) -0.0112(8) -0.0087(7) 0.0022(8)
C52 0.0633(12) 0.0599(13) 0.0494(11) -0.0196(10) -0.0079(9) 0.0023(9)
C53 0.0838(15) 0.0627(14) 0.0513(11) -0.0165(12) -0.0202(11) 0.0001(10)
C54 0.0745(14) 0.0583(13) 0.0752(15) -0.0187(11) -0.0342(12) -0.0004(11)
C55 0.0546(11) 0.0600(13) 0.0806(15) -0.0225(10) -0.0166(10) 0.0030(11)
C56 0.0488(10) 0.0557(12) 0.0543(11) -0.0159(9) -0.0055(8) 0.0016(9)
C5a 0.0411(9) 0.0457(10) 0.0412(9) -0.0100(8) -0.0036(7) 0.0023(8)
C6 0.0439(10) 0.0512(11) 0.0422(9) -0.0083(8) -0.0069(7) 0.0014(8)
O6 0.0543(8) 0.0651(9) 0.0699(9) -0.0147(7) -0.0254(7) 0.0102(7)
C7 0.0517(10) 0.0462(11) 0.0574(11) -0.0093(9) -0.0129(8) 0.0100(9)
C8 0.0468(10) 0.0449(11) 0.0544(11) -0.0131(8) -0.0093(8) 0.0118(8)
C81 0.0642(13) 0.0602(14) 0.0877(16) -0.0239(11) -0.0181(11) 0.0254(12)
C82 0.0617(12) 0.0728(15) 0.0578(12) -0.0149(11) 0.0013(9) 0.0064(11)
C9 0.0473(10) 0.0493(11) 0.0525(11) -0.0150(8) -0.0098(8) 0.0074(9)
C9a 0.0417(9) 0.0426(10) 0.0411(9) -0.0067(8) -0.0037(7) 0.0038(8)
N9b 0.0415(7) 0.0473(9) 0.0408(8) -0.0124(7) -0.0065(6) 0.0050(7)

loop_
_atom_type_symbol
_atom_type_description
_atom_type_scat_dispersion_real
_atom_type_scat_dispersion_imag
_atom_type_scat_source
C C 0.0033 0.0016 'International Tables Vol C Tables 4.2.6.8 and 6.1.1.4'
H H 0.0000 0.0000 'International Tables Vol C Tables 4.2.6.8 and 6.1.1.4'
N N 0.0061 0.0033 'International Tables Vol C Tables 4.2.6.8 and 6.1.1.4'
O O 0.0106 0.0060 'International Tables Vol C Tables 4.2.6.8 and 6.1.1.4'
Cl Cl 0.1484 0.1585 'International Tables Vol C Tables 4.2.6.8 and 6.1.1.4'

loop_
_geom_angle_atom_site_label_1
_geom_angle_atom_site_label_2
_geom_angle_atom_site_label_3
_geom_angle
_geom_angle_publ_flag
C2 N1 N9b 103.71(13) no
N1 C2 C3 112.69(15) no
N1 C2 C21 119.93(15) no
C3 C2 C21 127.28(16) no
C22 C21 C26 117.92(17) no
C22 C21 C2 121.00(16) no
C26 C21 C2 121.02(16) no
C21 C22 C23 121.46(18) no
C21 C22 H22 119.3 no
C23 C22 H22 119.3 no
C24 C23 C22 119.26(18) no
C24 C23 H23 120.4 no
C22 C23 H23 120.4 no
C23 C24 C25 120.60(18) no
C23 C24 Cl24 120.06(16) no
C25 C24 Cl24 119.34(16) no
C24 C25 C26 119.64(19) no
C24 C25 H25 120.2 no
C26 C25 H25 120.2 no
C21 C26 C25 121.08(18) no
C21 C26 H26 119.5 no
C25 C26 H26 119.5 no
C3a C3 C2 105.76(16) no
C3a C3 H3 127.1 no
C2 C3 H3 127.1 no
N4 C3a C3 132.78(17) no
N4 C3a N9b 121.39(15) no
C3 C3a N9b 105.56(15) no
C5 N4 C3a 117.86(15) no
N4 C5 C5a 122.00(15) no
N4 C5 C51 114.49(16) no
C5a C5 C51 123.26(15) no
C56 C51 C52 118.65(17) no
C56 C51 C5 119.90(16) no
C52 C51 C5 121.07(16) no
C53 C52 C51 120.57(19) no
C53 C52 H52 119.7 no
C51 C52 H52 119.7 no
C54 C53 C52 120.0(2) no
C54 C53 H53 120.0 no
C52 C53 H53 120.0 no
C53 C54 C55 120.18(19) no
C53 C54 H54 119.9 no
C55 C54 H54 119.9 no
C54 C55 C56 119.7(2) no
C54 C55 H55 120.1 no
C56 C55 H55 120.1 no
C55 C56 C51 120.81(19) no
C55 C56 H56 119.6 no
C51 C56 H56 119.6 no
C9a C5a C5 119.19(16) no
C9a C5a C6 116.89(16) no
C5 C5a C6 123.38(15) no
O6 C6 C5a 121.75(16) no
O6 C6 C7 120.70(16) no
C5a C6 C7 117.30(15) no
C6 C7 C8 115.23(15) no
C6 C7 H7A 108.5 no
C8 C7 H7A 108.5 no
C6 C7 H7B 108.5 no
C8 C7 H7B 108.5 no
H7A C7 H7B 107.5 no
C82 C8 C81 109.14(16) no
C82 C8 C9 110.68(15) no
C81 C8 C9 108.87(15) no
C82 C8 C7 110.40(16) no
C81 C8 C7 110.08(15) no
C9 C8 C7 107.65(14) no
C8 C81 H81A 109.5 no
C8 C81 H81B 109.5 no
H81A C81 H81B 109.5 no
C8 C81 H81C 109.5 no
H81A C81 H81C 109.5 no
H81B C81 H81C 109.5 no
C8 C82 H82A 109.5 no
C8 C82 H82B 109.5 no
H82A C82 H82B 109.5 no
C8 C82 H82C 109.5 no
H82A C82 H82C 109.5 no
H82B C82 H82C 109.5 no
C9a C9 C8 113.01(14) no
C9a C9 H9A 109.0 no
C8 C9 H9A 109.0 no
C9a C9 H9B 109.0 no
C8 C9 H9B 109.0 no
H9A C9 H9B 107.8 no
N9b C9a C5a 116.62(15) no
N9b C9a C9 118.01(15) no
C5a C9a C9 125.37(16) no
N1 N9b C9a 125.77(14) no
N1 N9b C3a 112.27(13) no
C9a N9b C3a 121.92(14) no

loop_
_geom_bond_atom_site_label_1
_geom_bond_atom_site_label_2
_geom_bond_distance
_geom_bond_publ_flag
N1 C2 1.338(2) no
N1 N9b 1.3613(18) no
C2 C3 1.397(2) no
C2 C21 1.473(2) no
C21 C22 1.382(3) no
C21 C26 1.383(3) no
C22 C23 1.386(3) no
C22 H22 0.93 no
C23 C24 1.367(3) no
C23 H23 0.93 no
C24 C25 1.373(3) no
C24 Cl24 1.7319(18) no
C25 C26 1.383(3) no
C25 H25 0.93 no
C26 H26 0.93 no
C3 C3a 1.370(2) no
C3 H3 0.93 no
C3a N4 1.358(2) no
C3a N9b 1.392(2) no
N4 C5 1.316(2) no
C5 C5a 1.445(2) no
C5 C51 1.485(2) no
C51 C56 1.385(2) no
C51 C52 1.387(2) no
C52 C53 1.380(3) no
C52 H52 0.93 no
C53 C54 1.374(3) no
C53 H53 0.93 no
C54 C55 1.378(3) no
C54 H54 0.93 no
C55 C56 1.379(3) no
C55 H55 0.93 no
C56 H56 0.93 no
C5a C9a 1.380(2) no
C5a C6 1.490(2) no
C6 O6 1.217(2) no
C6 C7 1.499(3) no
C7 C8 1.532(2) no
C7 H7A 0.97 no
C7 H7B 0.97 no
C8 C82 1.525(3) no
C8 C81 1.529(3) no
C8 C9 1.532(2) no
C81 H81A 0.96 no
C81 H81B 0.96 no
C81 H81C 0.96 no
C82 H82A 0.96 no
C82 H82B 0.96 no
C82 H82C 0.96 no
C9 C9a 1.489(2) no
C9 H9A 0.97 no
C9 H9B 0.97 no
C9a N9b 1.362(2) no

loop_
_geom_hbond_atom_site_label_D
_geom_hbond_atom_site_label_H
_geom_hbond_atom_site_label_A
_geom_hbond_site_symmetry_A
_geom_hbond_distance_DH
_geom_hbond_distance_HA
_geom_hbond_distance_DA
_geom_hbond_angle_DHA
_geom_hbond_publ_flag
C53 H53 O6 2_666 0.93 2.48 3.358(2) 158 y

loop_
_geom_torsion_atom_site_label_1
_geom_torsion_atom_site_label_2
_geom_torsion_atom_site_label_3
_geom_torsion_atom_site_label_4
_geom_torsion
_geom_torsion_publ_flag
N9b N1 C2 C3 -0.34(19) no
N9b N1 C2 C21 176.36(14) no
N1 C2 C21 C22 169.51(17) no
C3 C2 C21 C22 -14.3(3) no
N1 C2 C21 C26 -13.3(3) no
C3 C2 C21 C26 162.87(18) no
C26 C21 C22 C23 -0.5(3) no
C2 C21 C22 C23 176.72(17) no
C21 C22 C23 C24 2.3(3) no
C22 C23 C24 C25 -2.1(3) no
C22 C23 C24 Cl24 178.33(15) no
C23 C24 C25 C26 0.3(3) no
Cl24 C24 C25 C26 179.87(16) no
C22 C21 C26 C25 -1.3(3) no
C2 C21 C26 C25 -178.57(18) no
C24 C25 C26 C21 1.4(3) no
N1 C2 C3 C3a 0.9(2) no
C21 C2 C3 C3a -175.47(16) no
C2 C3 C3a N4 172.82(19) no
C2 C3 C3a N9b -1.09(19) no
C3 C3a N4 C5 -178.59(19) no
N9b C3a N4 C5 -5.5(2) no
C3a N4 C5 C5a -3.6(2) no
C3a N4 C5 C51 170.65(15) no
N4 C5 C51 C56 41.2(2) no
C5a C5 C51 C56 -144.56(17) no
N4 C5 C51 C52 -131.68(18) no
C5a C5 C51 C52 42.5(3) no
C56 C51 C52 C53 -0.1(3) no
C5 C51 C52 C53 172.89(18) no
C51 C52 C53 C54 0.7(3) no
C52 C53 C54 C55 0.0(3) no
C53 C54 C55 C56 -1.2(3) no
C54 C55 C56 C51 1.8(3) no
C52 C51 C56 C55 -1.2(3) no
C5 C51 C56 C55 -174.23(18) no
N4 C5 C5a C9a 10.4(3) no
C51 C5 C5a C9a -163.36(16) no
N4 C5 C5a C6 -160.86(16) no
C51 C5 C5a C6 25.3(3) no
C9a C5a C6 O6 -166.47(16) no
C5 C5a C6 O6 5.0(3) no
C9a C5a C6 C7 7.9(2) no
C5 C5a C6 C7 179.37(16) no
O6 C6 C7 C8 -156.83(17) no
C5a C6 C7 C8 28.8(2) no
C6 C7 C8 C82 65.8(2) no
C6 C7 C8 C81 -173.63(16) no
C6 C7 C8 C9 -55.1(2) no
C82 C8 C9 C9a -74.47(19) no
C81 C8 C9 C9a 165.57(16) no
C7 C8 C9 C9a 46.3(2) no
C5 C5a C9a N9b -7.5(2) no
C6 C5a C9a N9b 164.36(14) no
C5 C5a C9a C9 171.86(16) no
C6 C5a C9a C9 -16.3(3) no
C8 C9 C9a N9b 166.60(15) no
C8 C9 C9a C5a -12.7(3) no
C2 N1 N9b C9a 177.47(15) no
C2 N1 N9b C3a -0.39(18) no
C5a C9a N9b N1 -178.93(14) no
C9 C9a N9b N1 1.7(2) no
C5a C9a N9b C3a -1.3(2) no
C9 C9a N9b C3a 179.33(15) no
N4 C3a N9b N1 -173.80(15) no
C3 C3a N9b N1 0.96(19) no
N4 C3a N9b C9a 8.2(2) no
C3 C3a N9b C9a -176.99(15) no

loop_
_cod_related_entry_id
_cod_related_entry_database
_cod_related_entry_code
1 ChemSpider 21133518
